data_7000167
loop_
_publ_author_name
'Haddow, Mairi F.'
'Middleton, Ann J.'
'Orpen, A. Guy'
'Pringle, Paul G.'
'Papp, Rainer'

_publ_section_title
;
 Stereoelectronic effects in a homologous series of bidentate cyclic
 phosphines. A clear correlation of hydroformylation catalyst activity
 with ring size
;
_journal_issue 1
_journal_name_full 'Dalton Transactions'
_journal_page_first 202
_journal_page_last 209
_journal_paper_doi 10.1039/b815056g
_journal_year 2009
_chemical_formula_moiety 'C11 H22 Cl2 P2 Pt, C H Cl3'
_chemical_formula_sum 'C12 H23 Cl5 P2 Pt'
_chemical_formula_weight 601.58
_chemical_name_systematic
;
?
;
_space_group_IT_number 19
_symmetry_cell_setting orthorhombic
_symmetry_space_group_name_Hall 'P 2ac 2ab'
_symmetry_space_group_name_H-M 'P 21 21 21'
_atom_sites_solution_hydrogens geom
_atom_sites_solution_primary direct
_atom_sites_solution_secondary difmap
_audit_creation_method SHELXL-97
_cell_angle_alpha 90.00
_cell_angle_beta 90.00
_cell_angle_gamma 90.00
_cell_formula_units_Z 4
_cell_length_a 12.165(2)
_cell_length_b 12.425(3)
_cell_length_c 12.614(3)
_cell_measurement_reflns_used 10091
_cell_measurement_temperature 100(2)
_cell_measurement_theta_max 27.477
_cell_measurement_theta_min 2.301
_cell_volume 1906.6(7)
_computing_cell_refinement 'Bruker SMART'
_computing_data_collection 'Bruker SMART'
_computing_data_reduction 'Bruker SAINT'
_computing_molecular_graphics 'Bruker SHELXTL'
_computing_publication_material 'Bruker SHELXTL'
_computing_structure_refinement 'SHELXL-97 (Sheldrick, 1997)'
_computing_structure_solution 'SHELXS-97 (Sheldrick, 1990)'
_diffrn_ambient_temperature 100(2)
_diffrn_measured_fraction_theta_full 0.992
_diffrn_measured_fraction_theta_max 0.992
_diffrn_measurement_device_type 'CCD area detector'
_diffrn_measurement_method 'phi and omega scans'
_diffrn_radiation_monochromator graphite
_diffrn_radiation_source 'fine-focus sealed tube'
_diffrn_radiation_type MoK\a
_diffrn_radiation_wavelength 0.71073
_diffrn_reflns_av_R_equivalents 0.0291
_diffrn_reflns_av_sigmaI/netI 0.0235
_diffrn_reflns_limit_h_max 15
_diffrn_reflns_limit_h_min -15
_diffrn_reflns_limit_k_max 16
_diffrn_reflns_limit_k_min -16
_diffrn_reflns_limit_l_max 16
_diffrn_reflns_limit_l_min -16
_diffrn_reflns_number 21202
_diffrn_reflns_theta_full 27.48
_diffrn_reflns_theta_max 27.48
_diffrn_reflns_theta_min 2.30
_exptl_absorpt_coefficient_mu 8.217
_exptl_absorpt_correction_T_max 0.56
_exptl_absorpt_correction_T_min 0.40
_exptl_absorpt_correction_type multi-scan
_exptl_absorpt_process_details 'SADABS V2.05'
_exptl_crystal_colour colourless
_exptl_crystal_density_diffrn 2.096
_exptl_crystal_density_method 'not measured'
_exptl_crystal_description block
_exptl_crystal_F_000 1152
_exptl_crystal_size_max 0.14
_exptl_crystal_size_mid 0.07
_exptl_crystal_size_min 0.07
_refine_diff_density_max 1.069
_refine_diff_density_min -0.665
_refine_diff_density_rms 0.158
_refine_ls_abs_structure_details 'Flack H D (1983), Acta Cryst. A39, 876-881'
_refine_ls_abs_structure_Flack 0.460(5)
_refine_ls_extinction_method none
_refine_ls_goodness_of_fit_ref 1.136
_refine_ls_hydrogen_treatment constr
_refine_ls_matrix_type full
_refine_ls_number_parameters 182
_refine_ls_number_reflns 4334
_refine_ls_number_restraints 0
_refine_ls_restrained_S_all 1.136
_refine_ls_R_factor_all 0.0199
_refine_ls_R_factor_gt 0.0185
_refine_ls_shift/su_max 0.003
_refine_ls_shift/su_mean 0.000
_refine_ls_structure_factor_coef Fsqd
_refine_ls_weighting_details 'calc w=1/[\s^2^(Fo^2^)+(0.0240P)^2^+0.0000P] where P=(Fo^2^+2Fc^2^)/3'
_refine_ls_weighting_scheme calc
_refine_ls_wR_factor_gt 0.0463
_refine_ls_wR_factor_ref 0.0468
_reflns_number_gt 4162
_reflns_number_total 4334
_reflns_threshold_expression >2sigma(I)
_cod_data_source_file b815056g.txt
_cod_data_source_block 4a_donkeysad
_cod_original_cell_volume 1906.4(7)
_cod_original_sg_symbol_Hall P2ac2ab
_cod_original_sg_symbol_H-M P212121
_cod_database_code 7000167

loop_
_symmetry_equiv_pos_as_xyz
'x, y, z'
'-x+1/2, -y, z+1/2'
'-x, y+1/2, -z+1/2'
'x+1/2, -y+1/2, -z'

loop_
_atom_site_label
_atom_site_type_symbol
_atom_site_fract_x
_atom_site_fract_y
_atom_site_fract_z
_atom_site_U_iso_or_equiv
_atom_site_adp_type
_atom_site_occupancy
_atom_site_symmetry_multiplicity
_atom_site_calc_flag
_atom_site_refinement_flags
_atom_site_disorder_assembly
_atom_site_disorder_group
Pt1 Pt 0.524853(9) 0.228537(9) 0.001290(13) 0.00882(4) Uani 1 1 d . . .
P1 P 0.56675(11) 0.33620(9) 0.13521(8) 0.0101(2) Uani 1 1 d . . .
P2 P 0.56828(11) 0.34378(9) -0.12532(8) 0.0097(2) Uani 1 1 d . . .
Cl1 Cl 0.47993(12) 0.10537(8) -0.13444(7) 0.0155(2) Uani 1 1 d . . .
Cl2 Cl 0.49051(11) 0.09336(8) 0.12770(8) 0.0175(3) Uani 1 1 d . . .
C1 C 0.4751(4) 0.3317(4) 0.2507(3) 0.0156(10) Uani 1 1 d . . .
H1A H 0.4452 0.4040 0.2666 0.019 Uiso 1 1 calc R . .
H1B H 0.4131 0.2816 0.2381 0.019 Uiso 1 1 calc R . .
C2 C 0.5482(4) 0.2914(4) 0.3419(3) 0.0195(10) Uani 1 1 d . . .
H2A H 0.5216 0.3210 0.4100 0.023 Uiso 1 1 calc R . .
H2B H 0.5449 0.2119 0.3459 0.023 Uiso 1 1 calc R . .
C3 C 0.6656(4) 0.3271(4) 0.3226(3) 0.0225(11) Uani 1 1 d . . .
H3A H 0.7164 0.2886 0.3708 0.027 Uiso 1 1 calc R . .
H3B H 0.6731 0.4054 0.3352 0.027 Uiso 1 1 calc R . .
C4 C 0.6922(4) 0.3002(4) 0.2067(3) 0.0170(10) Uani 1 1 d . . .
H4A H 0.7090 0.2227 0.1983 0.020 Uiso 1 1 calc R . .
H4B H 0.7555 0.3428 0.1810 0.020 Uiso 1 1 calc R . .
C5 C 0.5827(4) 0.4782(3) 0.1082(3) 0.0131(10) Uani 1 1 d . . .
H5A H 0.5086 0.5104 0.1013 0.016 Uiso 1 1 calc R . .
H5B H 0.6187 0.5121 0.1701 0.016 Uiso 1 1 calc R . .
C6 C 0.6482(3) 0.5064(3) 0.0100(3) 0.0167(8) Uani 1 1 d . . .
H6A H 0.7169 0.4637 0.0094 0.020 Uiso 1 1 calc R . .
H6B H 0.6687 0.5835 0.0129 0.020 Uiso 1 1 calc R . .
C7 C 0.5852(4) 0.4852(3) -0.0919(3) 0.0146(10) Uani 1 1 d . . .
H7A H 0.6239 0.5213 -0.1510 0.017 Uiso 1 1 calc R . .
H7B H 0.5115 0.5183 -0.0857 0.017 Uiso 1 1 calc R . .
C8 C 0.6940(4) 0.3085(4) -0.1957(3) 0.0171(10) Uani 1 1 d . . .
H8A H 0.7582 0.3464 -0.1651 0.020 Uiso 1 1 calc R . .
H8B H 0.7074 0.2300 -0.1929 0.020 Uiso 1 1 calc R . .
C9 C 0.6722(4) 0.3456(4) -0.3094(3) 0.0203(11) Uani 1 1 d . . .
H9A H 0.6804 0.4246 -0.3150 0.024 Uiso 1 1 calc R . .
H9B H 0.7249 0.3112 -0.3588 0.024 Uiso 1 1 calc R . .
C10 C 0.5552(5) 0.3123(4) -0.3363(3) 0.0281(13) Uani 1 1 d . . .
H10A H 0.5512 0.2333 -0.3463 0.034 Uiso 1 1 calc R . .
H10B H 0.5313 0.3475 -0.4029 0.034 Uiso 1 1 calc R . .
C11 C 0.4800(4) 0.3471(4) -0.2435(3) 0.0143(9) Uani 1 1 d . . .
H11A H 0.4174 0.2968 -0.2356 0.017 Uiso 1 1 calc R . .
H11B H 0.4509 0.4205 -0.2555 0.017 Uiso 1 1 calc R . .
C12 C 0.2223(3) 0.5029(3) 0.0323(3) 0.0179(9) Uani 1 1 d . . .
H12 H 0.1424 0.4841 0.0331 0.021 Uiso 1 1 calc R . .
Cl3 Cl 0.26489(9) 0.53493(9) 0.16209(8) 0.0265(2) Uani 1 1 d . . .
Cl4 Cl 0.24340(12) 0.61329(10) -0.05168(10) 0.0400(3) Uani 1 1 d . . .
Cl5 Cl 0.29767(8) 0.39208(8) -0.01257(9) 0.0233(2) Uani 1 1 d . . .

loop_
_atom_site_aniso_label
_atom_site_aniso_U_11
_atom_site_aniso_U_22
_atom_site_aniso_U_33
_atom_site_aniso_U_23
_atom_site_aniso_U_13
_atom_site_aniso_U_12
Pt1 0.00986(7) 0.00663(7) 0.00997(6) 0.00026(8) 0.00026(9) 0.00019(4)
P1 0.0121(6) 0.0080(5) 0.0101(5) -0.0001(4) 0.0005(4) -0.0009(5)
P2 0.0107(5) 0.0093(5) 0.0091(4) -0.0003(4) 0.0004(4) 0.0006(5)
Cl1 0.0206(6) 0.0092(4) 0.0168(4) -0.0031(4) -0.0048(4) 0.0009(5)
Cl2 0.0254(7) 0.0104(5) 0.0167(5) 0.0044(4) 0.0043(4) -0.0007(5)
C1 0.018(2) 0.018(2) 0.0112(17) 0.0002(15) 0.0041(19) 0.003(2)
C2 0.025(3) 0.023(2) 0.0099(18) 0.0004(17) 0.0010(18) 0.002(2)
C3 0.029(3) 0.022(3) 0.016(2) -0.0011(19) -0.0087(19) 0.006(2)
C4 0.015(2) 0.021(2) 0.0149(19) 0.0014(18) -0.0043(18) 0.005(2)
C5 0.017(2) 0.009(2) 0.0132(18) -0.0004(16) 0.0009(17) 0.000(2)
C6 0.0231(19) 0.0120(16) 0.0151(18) -0.0005(19) -0.0082(19) -0.0058(14)
C7 0.020(3) 0.009(2) 0.0139(19) 0.0014(16) 0.0045(18) -0.002(2)
C8 0.017(3) 0.013(2) 0.022(2) 0.0054(18) 0.0075(18) 0.001(2)
C9 0.031(3) 0.012(2) 0.019(2) 0.0008(18) 0.0138(19) -0.004(2)
C10 0.046(4) 0.025(3) 0.014(2) -0.0018(19) 0.003(2) -0.001(3)
C11 0.012(2) 0.015(2) 0.0154(18) 0.0036(16) -0.0039(19) -0.004(2)
C12 0.013(2) 0.0159(19) 0.025(2) 0.0009(14) 0.0000(14) -0.0008(17)
Cl3 0.0240(6) 0.0299(6) 0.0257(5) -0.0094(4) 0.0004(4) 0.0036(5)
Cl4 0.0465(8) 0.0267(6) 0.0468(7) 0.0188(5) -0.0095(6) -0.0078(6)
Cl5 0.0186(4) 0.0207(4) 0.0308(6) -0.0100(5) 0.0049(5) -0.0007(4)

loop_
_atom_type_symbol
_atom_type_description
_atom_type_scat_dispersion_real
_atom_type_scat_dispersion_imag
_atom_type_scat_source
C C 0.0033 0.0016 'International Tables Vol C Tables 4.2.6.8 and 6.1.1.4'
H H 0.0000 0.0000 'International Tables Vol C Tables 4.2.6.8 and 6.1.1.4'
P P 0.1023 0.0942 'International Tables Vol C Tables 4.2.6.8 and 6.1.1.4'
Cl Cl 0.1484 0.1585 'International Tables Vol C Tables 4.2.6.8 and 6.1.1.4'
Pt Pt -1.7033 8.3905 'International Tables Vol C Tables 4.2.6.8 and 6.1.1.4'

loop_
_geom_angle_atom_site_label_1
_geom_angle_atom_site_label_2
_geom_angle_atom_site_label_3
_geom_angle
_geom_angle_site_symmetry_1
_geom_angle_site_symmetry_3
_geom_angle_publ_flag
P2 Pt1 P1 96.02(3) . . ?
P2 Pt1 Cl2 174.22(4) . . ?
P1 Pt1 Cl2 87.43(4) . . ?
P2 Pt1 Cl1 87.20(4) . . ?
P1 Pt1 Cl1 176.67(4) . . ?
Cl2 Pt1 Cl1 89.29(3) . . ?
C5 P1 C4 104.0(2) . . ?
C5 P1 C1 104.2(2) . . ?
C4 P1 C1 96.2(2) . . ?
C5 P1 Pt1 118.06(13) . . ?
C4 P1 Pt1 114.86(16) . . ?
C1 P1 Pt1 116.54(16) . . ?
C7 P2 C8 104.5(2) . . ?
C7 P2 C11 103.4(2) . . ?
C8 P2 C11 95.8(2) . . ?
C7 P2 Pt1 119.06(14) . . ?
C8 P2 Pt1 113.40(15) . . ?
C11 P2 Pt1 117.47(15) . . ?
C2 C1 P1 104.6(3) . . ?
C2 C1 H1A 110.8 . . ?
P1 C1 H1A 110.8 . . ?
C2 C1 H1B 110.8 . . ?
P1 C1 H1B 110.8 . . ?
H1A C1 H1B 108.9 . . ?
C3 C2 C1 109.3(4) . . ?
C3 C2 H2A 109.8 . . ?
C1 C2 H2A 109.8 . . ?
C3 C2 H2B 109.8 . . ?
C1 C2 H2B 109.8 . . ?
H2A C2 H2B 108.3 . . ?
C2 C3 C4 106.7(4) . . ?
C2 C3 H3A 110.4 . . ?
C4 C3 H3A 110.4 . . ?
C2 C3 H3B 110.4 . . ?
C4 C3 H3B 110.4 . . ?
H3A C3 H3B 108.6 . . ?
C3 C4 P1 103.9(3) . . ?
C3 C4 H4A 111.0 . . ?
P1 C4 H4A 111.0 . . ?
C3 C4 H4B 111.0 . . ?
P1 C4 H4B 111.0 . . ?
H4A C4 H4B 109.0 . . ?
C6 C5 P1 115.9(3) . . ?
C6 C5 H5A 108.3 . . ?
P1 C5 H5A 108.3 . . ?
C6 C5 H5B 108.3 . . ?
P1 C5 H5B 108.3 . . ?
H5A C5 H5B 107.4 . . ?
C5 C6 C7 112.7(3) . . ?
C5 C6 H6A 109.0 . . ?
C7 C6 H6A 109.0 . . ?
C5 C6 H6B 109.0 . . ?
C7 C6 H6B 109.0 . . ?
H6A C6 H6B 107.8 . . ?
C6 C7 P2 114.9(3) . . ?
C6 C7 H7A 108.5 . . ?
P2 C7 H7A 108.5 . . ?
C6 C7 H7B 108.5 . . ?
P2 C7 H7B 108.5 . . ?
H7A C7 H7B 107.5 . . ?
C9 C8 P2 103.9(3) . . ?
C9 C8 H8A 111.0 . . ?
P2 C8 H8A 111.0 . . ?
C9 C8 H8B 111.0 . . ?
P2 C8 H8B 111.0 . . ?
H8A C8 H8B 109.0 . . ?
C10 C9 C8 106.8(4) . . ?
C10 C9 H9A 110.4 . . ?
C8 C9 H9A 110.4 . . ?
C10 C9 H9B 110.4 . . ?
C8 C9 H9B 110.4 . . ?
H9A C9 H9B 108.6 . . ?
C9 C10 C11 108.0(4) . . ?
C9 C10 H10A 110.1 . . ?
C11 C10 H10A 110.1 . . ?
C9 C10 H10B 110.1 . . ?
C11 C10 H10B 110.1 . . ?
H10A C10 H10B 108.4 . . ?
C10 C11 P2 105.2(3) . . ?
C10 C11 H11A 110.7 . . ?
P2 C11 H11A 110.7 . . ?
C10 C11 H11B 110.7 . . ?
P2 C11 H11B 110.7 . . ?
H11A C11 H11B 108.8 . . ?
Cl5 C12 Cl4 110.1(2) . . ?
Cl5 C12 Cl3 109.0(2) . . ?
Cl4 C12 Cl3 110.0(2) . . ?
Cl5 C12 H12 109.3 . . ?
Cl4 C12 H12 109.3 . . ?
Cl3 C12 H12 109.3 . . ?

loop_
_geom_bond_atom_site_label_1
_geom_bond_atom_site_label_2
_geom_bond_distance
_geom_bond_site_symmetry_2
_geom_bond_publ_flag
Pt1 P2 2.2089(11) . ?
Pt1 P1 2.2142(11) . ?
Pt1 Cl2 2.3532(10) . ?
Pt1 Cl1 2.3604(10) . ?
P1 C5 1.807(4) . ?
P1 C4 1.828(4) . ?
P1 C1 1.835(4) . ?
P2 C7 1.818(4) . ?
P2 C8 1.821(5) . ?
P2 C11 1.838(4) . ?
C1 C2 1.538(6) . ?
C1 H1A 0.9900 . ?
C1 H1B 0.9900 . ?
C2 C3 1.515(7) . ?
C2 H2A 0.9900 . ?
C2 H2B 0.9900 . ?
C3 C4 1.535(5) . ?
C3 H3A 0.9900 . ?
C3 H3B 0.9900 . ?
C4 H4A 0.9900 . ?
C4 H4B 0.9900 . ?
C5 C6 1.513(6) . ?
C5 H5A 0.9900 . ?
C5 H5B 0.9900 . ?
C6 C7 1.520(5) . ?
C6 H6A 0.9900 . ?
C6 H6B 0.9900 . ?
C7 H7A 0.9900 . ?
C7 H7B 0.9900 . ?
C8 C9 1.530(5) . ?
C8 H8A 0.9900 . ?
C8 H8B 0.9900 . ?
C9 C10 1.521(7) . ?
C9 H9A 0.9900 . ?
C9 H9B 0.9900 . ?
C10 C11 1.548(6) . ?
C10 H10A 0.9900 . ?
C10 H10B 0.9900 . ?
C11 H11A 0.9900 . ?
C11 H11B 0.9900 . ?
C12 Cl5 1.748(4) . ?
C12 Cl4 1.753(4) . ?
C12 Cl3 1.762(4) . ?
C12 H12 1.0000 . ?

loop_
_geom_torsion_atom_site_label_1
_geom_torsion_atom_site_label_2
_geom_torsion_atom_site_label_3
_geom_torsion_atom_site_label_4
_geom_torsion
_geom_torsion_site_symmetry_1
_geom_torsion_site_symmetry_2
_geom_torsion_site_symmetry_3
_geom_torsion_site_symmetry_4
_geom_torsion_publ_flag
P2 Pt1 P1 C5 15.85(19) . . . . ?
Cl2 Pt1 P1 C5 -168.8(2) . . . . ?
Cl1 Pt1 P1 C5 -178(13) . . . . ?
P2 Pt1 P1 C4 -107.52(18) . . . . ?
Cl2 Pt1 P1 C4 67.84(17) . . . . ?
Cl1 Pt1 P1 C4 58.4(9) . . . . ?
P2 Pt1 P1 C1 141.07(18) . . . . ?
Cl2 Pt1 P1 C1 -43.58(17) . . . . ?
Cl1 Pt1 P1 C1 -53.0(9) . . . . ?
P1 Pt1 P2 C7 -15.5(2) . . . . ?
Cl2 Pt1 P2 C7 -142.0(4) . . . . ?
Cl1 Pt1 P2 C7 165.3(2) . . . . ?
P1 Pt1 P2 C8 108.00(18) . . . . ?
Cl2 Pt1 P2 C8 -18.5(5) . . . . ?
Cl1 Pt1 P2 C8 -71.19(17) . . . . ?
P1 Pt1 P2 C11 -141.59(18) . . . . ?
Cl2 Pt1 P2 C11 91.9(5) . . . . ?
Cl1 Pt1 P2 C11 39.22(18) . . . . ?
C5 P1 C1 C2 -110.9(3) . . . . ?
C4 P1 C1 C2 -4.7(4) . . . . ?
Pt1 P1 C1 C2 117.1(3) . . . . ?
P1 C1 C2 C3 29.8(4) . . . . ?
C1 C2 C3 C4 -47.2(5) . . . . ?
C2 C3 C4 P1 40.7(4) . . . . ?
C5 P1 C4 C3 85.8(3) . . . . ?
C1 P1 C4 C3 -20.6(4) . . . . ?
Pt1 P1 C4 C3 -143.6(3) . . . . ?
C4 P1 C5 C6 84.4(3) . . . . ?
C1 P1 C5 C6 -175.3(3) . . . . ?
Pt1 P1 C5 C6 -44.2(4) . . . . ?
P1 C5 C6 C7 73.7(4) . . . . ?
C5 C6 C7 P2 -72.1(4) . . . . ?
C8 P2 C7 C6 -85.1(4) . . . . ?
C11 P2 C7 C6 175.2(3) . . . . ?
Pt1 P2 C7 C6 42.7(4) . . . . ?
C7 P2 C8 C9 -83.1(3) . . . . ?
C11 P2 C8 C9 22.5(4) . . . . ?
Pt1 P2 C8 C9 145.8(3) . . . . ?
P2 C8 C9 C10 -42.9(4) . . . . ?
C8 C9 C10 C11 47.7(5) . . . . ?
C9 C10 C11 P2 -29.0(5) . . . . ?
C7 P2 C11 C10 109.8(3) . . . . ?
C8 P2 C11 C10 3.4(4) . . . . ?
Pt1 P2 C11 C10 -116.8(3) . . . . ?
